data_4082354
loop_
_publ_author_name
'Hashimoto, Takayoshi'
'Hoshino, Ryoko'
'Hatanaka, Tsubasa'
'Ohki, Yasuhiro'
'Tatsumi, Kazuyuki'

_publ_section_title
;
 Dinuclear Iron(0) Complexes of N-Heterocyclic Carbenes
;
_journal_issue 4
_journal_name_full Organometallics
_journal_page_first 921
_journal_paper_doi 10.1021/om401039z
_journal_volume 33
_journal_year 2014
_chemical_formula_moiety 'C21 H24 Cl3 Fe N2'
_chemical_formula_sum 'C21 H24 Cl3 Fe N2'
_chemical_formula_weight 466.64
_space_group_IT_number 2
_symmetry_cell_setting triclinic
_symmetry_Int_Tables_number 2
_symmetry_space_group_name_Hall '-P 1'
_symmetry_space_group_name_H-M 'P -1'
_atom_sites_solution_hydrogens geom
_atom_sites_solution_primary direct
_atom_sites_solution_secondary difmap
_cell_angle_alpha 74.080(13)
_cell_angle_beta 73.538(14)
_cell_angle_gamma 75.082(12)
_cell_formula_units_Z 2
_cell_length_a 8.474(2)
_cell_length_b 9.880(3)
_cell_length_c 14.618(3)
_cell_measurement_reflns_used 2673
_cell_measurement_temperature 173
_cell_measurement_theta_max 27.46
_cell_measurement_theta_min 3.24
_cell_volume 1107.0(5)
_computing_cell_refinement CrystalClear
_computing_data_collection 'CrystalClear (Rigaku Inc., 2008)'
_computing_data_reduction CrystalClear
_computing_molecular_graphics 'CrystalStructure 4.0'
_computing_publication_material 'CrystalStructure 4.0 (Rigaku, 2010)'
_computing_structure_refinement 'CRYSTALS (Carruthers, et al., 1999)'
_computing_structure_solution 'SIR92 (Altomare, et al., 1994)'
_diffrn_ambient_temperature 173
_diffrn_detector_area_resol_mean 7.314
_diffrn_measured_fraction_theta_full 0.990
_diffrn_measured_fraction_theta_max 0.990
_diffrn_measurement_device_type 'Rigaku Saturn70'
_diffrn_measurement_method \w
_diffrn_radiation_type 'Mo K\a'
_diffrn_radiation_wavelength 0.71070
_diffrn_reflns_av_R_equivalents 0.0360
_diffrn_reflns_limit_h_max 10
_diffrn_reflns_limit_h_min -10
_diffrn_reflns_limit_k_max 12
_diffrn_reflns_limit_k_min -12
_diffrn_reflns_limit_l_max 18
_diffrn_reflns_limit_l_min -18
_diffrn_reflns_number 13300
_diffrn_reflns_theta_full 27.45
_diffrn_reflns_theta_max 27.45
_diffrn_standards_number 0
_exptl_absorpt_coefficient_mu 1.050
_exptl_absorpt_correction_T_max 0.969
_exptl_absorpt_correction_T_min 0.855
_exptl_absorpt_correction_type multi-scan
_exptl_absorpt_process_details 'REQAB (Rigaku, 1998)'
_exptl_crystal_colour orange
_exptl_crystal_density_diffrn 1.400
_exptl_crystal_density_method 'not measured'
_exptl_crystal_description plate
_exptl_crystal_F_000 482.00
_exptl_crystal_size_max 0.100
_exptl_crystal_size_mid 0.100
_exptl_crystal_size_min 0.030
_refine_diff_density_max 0.598
_refine_diff_density_min -0.531
_refine_ls_extinction_method none
_refine_ls_goodness_of_fit_ref 1.002
_refine_ls_hydrogen_treatment constr
_refine_ls_number_parameters 268
_refine_ls_number_reflns 4803
_refine_ls_R_factor_gt 0.0407
_refine_ls_shift/su_max 0.000
_refine_ls_structure_factor_coef Fsqd
_refine_ls_weighting_details 'w = 1/[0.0001Fo^2^ + 1.3100\s(Fo^2^)]/(4Fo^2^)'
_refine_ls_weighting_scheme calc
_refine_ls_wR_factor_ref 0.0838
_reflns_number_gt 3175
_reflns_number_total 5003
_reflns_threshold_expression F^2^>2.0\s(F^2^)
_cod_data_source_file om401039z_si_002.cif
_cod_data_source_block 1c_(FeCl3IBm)
_cod_database_code 4082354

loop_
_symmetry_equiv_pos_site_id
_symmetry_equiv_pos_as_xyz
1 +X,+Y,+Z
2 -X,-Y,-Z

loop_
_atom_site_label
_atom_site_type_symbol
_atom_site_fract_x
_atom_site_fract_y
_atom_site_fract_z
_atom_site_U_iso_or_equiv
_atom_site_adp_type
_atom_site_occupancy
_atom_site_symmetry_multiplicity
_atom_site_calc_flag
_atom_site_refinement_flags
Fe(1) Fe -0.34752(5) 0.41700(4) 0.73948(3) 0.03298(13) Uani 1.0 2 d .
Cl(1) Cl -0.40391(11) 0.20328(9) 0.79742(7) 0.0550(3) Uani 1.0 2 d .
Cl(2) Cl -0.41514(10) 0.50723(9) 0.59817(6) 0.0530(3) Uani 1.0 2 d .
Cl(3) Cl -0.49191(10) 0.55555(10) 0.83927(7) 0.0614(3) Uani 1.0 2 d .
N(1) N 0.0254(3) 0.3370(3) 0.64104(16) 0.0292(7) Uani 1.0 2 d .
N(2) N 0.0072(3) 0.4134(3) 0.76811(15) 0.0273(7) Uani 1.0 2 d .
C(1) C -0.0883(4) 0.3895(3) 0.71613(19) 0.0269(8) Uani 1.0 2 d .
C(2) C 0.1858(4) 0.3315(3) 0.6460(2) 0.0337(9) Uani 1.0 2 d .
C(3) C 0.1747(4) 0.3783(3) 0.7262(2) 0.0332(9) Uani 1.0 2 d .
C(4) C -0.0150(4) 0.2924(4) 0.5632(2) 0.0420(10) Uani 1.0 2 d .
C(5) C 0.0950(4) 0.1528(3) 0.54313(19) 0.0301(8) Uani 1.0 2 d .
C(6) C 0.0666(4) 0.0235(3) 0.60674(19) 0.0330(9) Uani 1.0 2 d .
C(7) C 0.1662(4) -0.1059(3) 0.5890(2) 0.0357(9) Uani 1.0 2 d .
C(8) C 0.2950(4) -0.1041(3) 0.5052(2) 0.0352(9) Uani 1.0 2 d .
C(9) C 0.3274(4) 0.0226(4) 0.4408(2) 0.0326(9) Uani 1.0 2 d .
C(10) C 0.2260(4) 0.1505(3) 0.4609(2) 0.0327(9) Uani 1.0 2 d .
C(11) C 0.1365(5) -0.2454(4) 0.6592(3) 0.0551(11) Uani 1.0 2 d .
C(12) C 0.4688(4) 0.0230(4) 0.3511(3) 0.0518(11) Uani 1.0 2 d .
C(13) C -0.0544(4) 0.4626(3) 0.86158(19) 0.0325(8) Uani 1.0 2 d .
C(14) C -0.0103(4) 0.3429(3) 0.94555(19) 0.0288(8) Uani 1.0 2 d .
C(15) C -0.1197(4) 0.2506(3) 0.99795(19) 0.0328(9) Uani 1.0 2 d .
C(16) C -0.0777(4) 0.1370(3) 1.0728(2) 0.0356(9) Uani 1.0 2 d .
C(17) C 0.0782(4) 0.1165(3) 1.0939(2) 0.0355(9) Uani 1.0 2 d .
C(18) C 0.1893(4) 0.2081(3) 1.0435(2) 0.0328(9) Uani 1.0 2 d .
C(19) C 0.1421(4) 0.3219(3) 0.96956(19) 0.0313(8) Uani 1.0 2 d .
C(20) C -0.1960(4) 0.0370(4) 1.1302(3) 0.0525(11) Uani 1.0 2 d .
C(21) C 0.3570(4) 0.1833(4) 1.0678(3) 0.0485(11) Uani 1.0 2 d .
H(1) H 0.2879 0.3003 0.6001 0.0380 Uiso 1.0 2 calc R
H(2) H 0.2676 0.3850 0.7501 0.0396 Uiso 1.0 2 calc R
H(3) H -0.1311 0.2813 0.5831 0.0517 Uiso 1.0 2 calc R
H(4) H 0.0005 0.3662 0.5037 0.0517 Uiso 1.0 2 calc R
H(5) H -0.0248 0.0239 0.6644 0.0392 Uiso 1.0 2 calc R
H(6) H 0.3643 -0.1943 0.4915 0.0441 Uiso 1.0 2 calc R
H(7) H 0.2474 0.2404 0.4167 0.0400 Uiso 1.0 2 calc R
H(8) H 0.5739 0.0127 0.3689 0.0645 Uiso 1.0 2 calc R
H(9) H 0.4747 -0.0561 0.3221 0.0645 Uiso 1.0 2 calc R
H(10) H 0.4486 0.1129 0.3044 0.0646 Uiso 1.0 2 calc R
H(11) H 0.1866 -0.2604 0.7140 0.0652 Uiso 1.0 2 calc R
H(12) H 0.0167 -0.2419 0.6827 0.0652 Uiso 1.0 2 calc R
H(13) H 0.1863 -0.3238 0.6256 0.0651 Uiso 1.0 2 calc R
H(14) H -0.0037 0.5426 0.8566 0.0388 Uiso 1.0 2 calc R
H(15) H -0.1754 0.4933 0.8738 0.0388 Uiso 1.0 2 calc R
H(16) H -0.2273 0.2660 0.9818 0.0390 Uiso 1.0 2 calc R
H(17) H 0.1106 0.0356 1.1445 0.0413 Uiso 1.0 2 calc R
H(18) H 0.2173 0.3879 0.9342 0.0387 Uiso 1.0 2 calc R
H(19) H -0.1881 0.0088 1.1980 0.0611 Uiso 1.0 2 calc R
H(20) H -0.3098 0.0854 1.1264 0.0611 Uiso 1.0 2 calc R
H(21) H -0.1666 -0.0477 1.1029 0.0612 Uiso 1.0 2 calc R
H(22) H 0.3922 0.2743 1.0536 0.0611 Uiso 1.0 2 calc R
H(23) H 0.3484 0.1389 1.1366 0.0614 Uiso 1.0 2 calc R
H(24) H 0.4388 0.1205 1.0286 0.0610 Uiso 1.0 2 calc R

loop_
_atom_site_aniso_label
_atom_site_aniso_U_11
_atom_site_aniso_U_22
_atom_site_aniso_U_33
_atom_site_aniso_U_12
_atom_site_aniso_U_13
_atom_site_aniso_U_23
Fe(1) 0.0301(3) 0.0324(3) 0.0374(3) -0.00564(18) -0.00895(19) -0.00837(19)
Cl(1) 0.0558(6) 0.0368(5) 0.0721(6) -0.0167(4) -0.0170(5) -0.0017(5)
Cl(2) 0.0422(5) 0.0633(6) 0.0468(5) -0.0037(4) -0.0195(4) 0.0024(5)
Cl(3) 0.0394(5) 0.0667(6) 0.0862(7) -0.0015(5) -0.0041(5) -0.0483(6)
N(1) 0.0325(14) 0.0300(13) 0.0248(13) -0.0016(11) -0.0070(11) -0.0096(10)
N(2) 0.0295(13) 0.0265(13) 0.0247(13) -0.0050(10) -0.0029(10) -0.0075(10)
C(1) 0.0304(16) 0.0244(15) 0.0259(15) -0.0052(12) -0.0072(13) -0.0049(12)
C(2) 0.0294(16) 0.0353(17) 0.0303(17) -0.0019(13) 0.0006(13) -0.0092(13)
C(3) 0.0261(16) 0.0353(17) 0.0378(18) -0.0065(13) -0.0050(13) -0.0091(14)
C(4) 0.055(2) 0.0411(19) 0.0335(18) 0.0046(15) -0.0188(16) -0.0174(15)
C(5) 0.0323(16) 0.0302(16) 0.0298(16) -0.0006(13) -0.0100(13) -0.0120(13)
C(6) 0.0284(16) 0.0449(19) 0.0248(16) -0.0045(14) -0.0034(13) -0.0112(14)
C(7) 0.0409(18) 0.0330(17) 0.0360(17) -0.0070(14) -0.0163(15) -0.0045(14)
C(8) 0.0341(17) 0.0358(18) 0.0406(18) 0.0009(14) -0.0120(15) -0.0199(15)
C(9) 0.0283(16) 0.0487(19) 0.0275(16) -0.0090(14) -0.0059(13) -0.0183(14)
C(10) 0.0404(18) 0.0331(17) 0.0268(16) -0.0107(14) -0.0078(14) -0.0064(13)
C(11) 0.069(3) 0.040(2) 0.053(3) -0.0163(18) -0.0190(19) 0.0047(17)
C(12) 0.044(2) 0.072(3) 0.043(2) -0.0135(18) -0.0020(16) -0.0268(18)
C(13) 0.0344(17) 0.0326(17) 0.0302(16) -0.0026(13) -0.0047(13) -0.0129(13)
C(14) 0.0331(16) 0.0289(16) 0.0252(15) -0.0027(13) -0.0046(13) -0.0124(12)
C(15) 0.0281(16) 0.0432(18) 0.0272(16) -0.0074(14) -0.0003(13) -0.0136(14)
C(16) 0.0368(18) 0.0424(19) 0.0264(16) -0.0106(14) 0.0023(14) -0.0126(14)
C(17) 0.0475(19) 0.0337(17) 0.0225(15) -0.0051(15) -0.0051(14) -0.0070(13)
C(18) 0.0374(17) 0.0370(17) 0.0286(16) -0.0056(14) -0.0107(14) -0.0127(13)
C(19) 0.0374(17) 0.0312(16) 0.0282(16) -0.0101(13) -0.0040(13) -0.0115(13)
C(20) 0.051(3) 0.064(3) 0.0366(19) -0.0213(19) 0.0041(16) -0.0067(17)
C(21) 0.054(3) 0.049(2) 0.049(2) -0.0099(17) -0.0255(18) -0.0069(17)

loop_
_atom_type_symbol
_atom_type_description
_atom_type_scat_dispersion_real
_atom_type_scat_dispersion_imag
_atom_type_scat_source
C C 0.0033 0.0016
;
International Tables for Crystallography
(1992, Vol. C, Tables 4.2.6.8 and 6.1.1.4)
;
H H 0.0000 0.0000
;
International Tables for Crystallography
(1992, Vol. C, Table 6.1.1.4)
;
N N 0.0061 0.0033
;
International Tables for Crystallography
(1992, Vol. C, Tables 4.2.6.8 and 6.1.1.4)
;
Fe Fe 0.3463 0.8444
;
International Tables for Crystallography
(1992, Vol. C, Tables 4.2.6.8 and 6.1.1.4)
;
Cl Cl 0.1484 0.1585
;
International Tables for Crystallography
(1992, Vol. C, Tables 4.2.6.8 and 6.1.1.4)
;

loop_
_geom_angle_atom_site_label_1
_geom_angle_atom_site_label_2
_geom_angle_atom_site_label_3
_geom_angle
_geom_angle_publ_flag
Cl(1) Fe(1) Cl(2) 109.82(5) yes
Cl(1) Fe(1) Cl(3) 109.72(4) yes
Cl(1) Fe(1) C(1) 105.62(8) yes
Cl(2) Fe(1) Cl(3) 108.57(4) yes
Cl(2) Fe(1) C(1) 108.05(8) yes
Cl(3) Fe(1) C(1) 114.96(10) yes
C(1) N(1) C(2) 110.9(3) yes
C(1) N(1) C(4) 125.7(3) yes
C(2) N(1) C(4) 123.4(3) yes
C(1) N(2) C(3) 111.1(3) yes
C(1) N(2) C(13) 126.3(3) yes
C(3) N(2) C(13) 122.5(3) yes
Fe(1) C(1) N(1) 125.0(3) yes
Fe(1) C(1) N(2) 130.94(19) yes
N(1) C(1) N(2) 104.1(3) yes
N(1) C(2) C(3) 107.0(3) yes
N(2) C(3) C(2) 106.9(3) yes
N(1) C(4) C(5) 112.0(3) yes
C(4) C(5) C(6) 120.5(3) yes
C(4) C(5) C(10) 120.7(3) yes
C(6) C(5) C(10) 118.8(3) yes
C(5) C(6) C(7) 121.1(3) yes
C(6) C(7) C(8) 118.4(3) yes
C(6) C(7) C(11) 120.8(3) yes
C(8) C(7) C(11) 120.8(3) yes
C(7) C(8) C(9) 121.9(3) yes
C(8) C(9) C(10) 118.3(3) yes
C(8) C(9) C(12) 121.3(3) yes
C(10) C(9) C(12) 120.4(3) yes
C(5) C(10) C(9) 121.4(3) yes
N(2) C(13) C(14) 110.8(3) yes
C(13) C(14) C(15) 120.7(3) yes
C(13) C(14) C(19) 120.1(3) yes
C(15) C(14) C(19) 119.2(3) yes
C(14) C(15) C(16) 121.1(3) yes
C(15) C(16) C(17) 118.4(3) yes
C(15) C(16) C(20) 121.5(3) yes
C(17) C(16) C(20) 120.2(3) yes
C(16) C(17) C(18) 121.8(3) yes
C(17) C(18) C(19) 118.2(3) yes
C(17) C(18) C(21) 120.6(3) yes
C(19) C(18) C(21) 121.2(3) yes
C(14) C(19) C(18) 121.3(3) yes
N(1) C(2) H(1) 126.361 no
C(3) C(2) H(1) 126.659 no
N(2) C(3) H(2) 126.648 no
C(2) C(3) H(2) 126.473 no
N(1) C(4) H(3) 108.868 no
N(1) C(4) H(4) 108.925 no
C(5) C(4) H(3) 108.756 no
C(5) C(4) H(4) 108.811 no
H(3) C(4) H(4) 109.458 no
C(5) C(6) H(5) 119.460 no
C(7) C(6) H(5) 119.415 no
C(7) C(8) H(6) 119.104 no
C(9) C(8) H(6) 118.979 no
C(5) C(10) H(7) 119.210 no
C(9) C(10) H(7) 119.378 no
C(7) C(11) H(11) 110.002 no
C(7) C(11) H(12) 109.076 no
C(7) C(11) H(13) 109.333 no
H(11) C(11) H(12) 109.475 no
H(11) C(11) H(13) 109.470 no
H(12) C(11) H(13) 109.469 no
C(9) C(12) H(8) 109.588 no
C(9) C(12) H(9) 109.621 no
C(9) C(12) H(10) 109.199 no
H(8) C(12) H(9) 109.471 no
H(8) C(12) H(10) 109.472 no
H(9) C(12) H(10) 109.476 no
N(2) C(13) H(14) 109.146 no
N(2) C(13) H(15) 109.137 no
C(14) C(13) H(14) 109.387 no
C(14) C(13) H(15) 108.907 no
H(14) C(13) H(15) 109.456 no
C(14) C(15) H(16) 119.263 no
C(16) C(15) H(16) 119.590 no
C(16) C(17) H(17) 119.221 no
C(18) C(17) H(17) 119.015 no
C(14) C(19) H(18) 119.216 no
C(18) C(19) H(18) 119.505 no
C(16) C(20) H(19) 109.871 no
C(16) C(20) H(20) 109.232 no
C(16) C(20) H(21) 109.303 no
H(19) C(20) H(20) 109.473 no
H(19) C(20) H(21) 109.475 no
H(20) C(20) H(21) 109.473 no
C(18) C(21) H(22) 109.481 no
C(18) C(21) H(23) 109.687 no
C(18) C(21) H(24) 109.248 no
H(22) C(21) H(23) 109.468 no
H(22) C(21) H(24) 109.471 no
H(23) C(21) H(24) 109.472 no

loop_
_geom_bond_atom_site_label_1
_geom_bond_atom_site_label_2
_geom_bond_distance
_geom_bond_publ_flag
Fe(1) Cl(1) 2.1710(11) yes
Fe(1) Cl(2) 2.1881(11) yes
Fe(1) Cl(3) 2.1726(12) yes
Fe(1) C(1) 2.081(3) yes
N(1) C(1) 1.363(4) yes
N(1) C(2) 1.368(4) yes
N(1) C(4) 1.477(5) yes
N(2) C(1) 1.354(5) yes
N(2) C(3) 1.372(4) yes
N(2) C(13) 1.485(4) yes
C(2) C(3) 1.345(5) yes
C(4) C(5) 1.504(4) yes
C(5) C(6) 1.391(4) yes
C(5) C(10) 1.387(4) yes
C(6) C(7) 1.384(4) yes
C(7) C(8) 1.390(4) yes
C(7) C(11) 1.507(4) yes
C(8) C(9) 1.383(4) yes
C(9) C(10) 1.387(4) yes
C(9) C(12) 1.504(4) yes
C(13) C(14) 1.510(4) yes
C(14) C(15) 1.388(4) yes
C(14) C(19) 1.383(5) yes
C(15) C(16) 1.388(4) yes
C(16) C(17) 1.393(5) yes
C(16) C(20) 1.504(5) yes
C(17) C(18) 1.388(5) yes
C(18) C(19) 1.393(4) yes
C(18) C(21) 1.505(5) yes
C(2) H(1) 0.970 no
C(3) H(2) 0.970 no
C(4) H(3) 0.970 no
C(4) H(4) 0.970 no
C(6) H(5) 0.970 no
C(8) H(6) 0.970 no
C(10) H(7) 0.970 no
C(11) H(11) 0.970 no
C(11) H(12) 0.970 no
C(11) H(13) 0.970 no
C(12) H(8) 0.970 no
C(12) H(9) 0.970 no
C(12) H(10) 0.970 no
C(13) H(14) 0.970 no
C(13) H(15) 0.970 no
C(15) H(16) 0.970 no
C(17) H(17) 0.970 no
C(19) H(18) 0.970 no
C(20) H(19) 0.970 no
C(20) H(20) 0.970 no
C(20) H(21) 0.970 no
C(21) H(22) 0.970 no
C(21) H(23) 0.970 no
C(21) H(24) 0.970 no

loop_
_geom_contact_atom_site_label_1
_geom_contact_atom_site_label_2
_geom_contact_distance
_geom_contact_publ_flag
_geom_contact_site_symmetry_2
Fe(1) C(4) 3.455(3) no .
Cl(2) C(4) 3.489(3) no .
N(1) C(6) 3.188(4) no .
N(1) C(10) 3.425(4) no .
N(1) C(13) 3.594(4) no .
N(2) C(4) 3.583(5) no .
N(2) C(15) 3.303(4) no .
N(2) C(19) 3.273(4) no .
C(1) C(14) 3.486(5) no .
C(2) C(5) 2.964(5) no .
C(2) C(10) 3.530(5) no .
C(3) C(14) 3.111(4) no .
C(3) C(19) 3.388(5) no .
C(5) C(8) 2.765(4) no .
C(6) C(9) 2.781(4) no .
C(7) C(10) 2.776(4) no .
C(14) C(17) 2.768(4) no .
C(15) C(18) 2.784(5) no .
C(16) C(19) 2.781(5) no .
C(3) C(11) 3.528(5) no 1_565
C(5) C(7) 3.505(6) no 2_556
C(7) C(5) 3.505(6) no 2_556
C(11) C(3) 3.528(5) no 1_545
C(13) C(19) 3.494(5) no 2_567
C(19) C(13) 3.494(5) no 2_567
Fe(1) H(3) 2.9033 no .
Fe(1) H(15) 3.0912 no .
Cl(1) H(3) 3.3532 no .
Cl(1) H(5) 3.5580 no .
Cl(2) H(3) 2.8339 no .
Cl(2) H(4) 3.4682 no .
Cl(3) H(15) 2.7523 no .
N(1) H(2) 3.1222 no .
N(1) H(5) 3.1430 no .
N(1) H(7) 3.5351 no .
N(2) H(1) 3.1246 no .
N(2) H(16) 3.3615 no .
N(2) H(18) 3.3184 no .
C(1) H(1) 3.1823 no .
C(1) H(2) 3.1804 no .
C(1) H(3) 2.6070 no .
C(1) H(4) 3.0401 no .
C(1) H(14) 3.1812 no .
C(1) H(15) 2.6182 no .
C(2) H(3) 3.2622 no .
C(2) H(4) 2.8456 no .
C(2) H(7) 3.5695 no .
C(3) H(14) 2.7123 no .
C(3) H(15) 3.2762 no .
C(3) H(18) 3.1906 no .
C(4) H(1) 2.7924 no .
C(4) H(5) 2.6695 no .
C(4) H(7) 2.6656 no .
C(5) H(1) 2.8561 no .
C(6) H(3) 2.6569 no .
C(6) H(4) 3.2790 no .
C(6) H(6) 3.2587 no .
C(6) H(7) 3.2665 no .
C(6) H(11) 2.8955 no .
C(6) H(12) 2.6442 no .
C(6) H(13) 3.2751 no .
C(8) H(5) 3.2615 no .
C(8) H(7) 3.2555 no .
C(8) H(8) 2.8916 no .
C(8) H(9) 2.6593 no .
C(8) H(10) 3.2759 no .
C(8) H(11) 3.0170 no .
C(8) H(12) 3.2238 no .
C(8) H(13) 2.5833 no .
C(10) H(1) 3.0442 no .
C(10) H(3) 3.1943 no .
C(10) H(4) 2.5573 no .
C(10) H(5) 3.2675 no .
C(10) H(6) 3.2536 no .
C(10) H(8) 3.0074 no .
C(10) H(9) 3.2179 no .
C(10) H(10) 2.5675 no .
C(11) H(5) 2.6714 no .
C(11) H(6) 2.6706 no .
C(12) H(6) 2.6710 no .
C(12) H(7) 2.6631 no .
C(13) H(2) 2.7891 no .
C(13) H(16) 2.6720 no .
C(13) H(18) 2.6558 no .
C(14) H(2) 3.1499 no .
C(15) H(14) 3.2555 no .
C(15) H(15) 2.6041 no .
C(15) H(17) 3.2639 no .
C(15) H(18) 3.2646 no .
C(15) H(19) 3.2427 no .
C(15) H(20) 2.5968 no .
C(15) H(21) 2.9957 no .
C(17) H(16) 3.2671 no .
C(17) H(18) 3.2651 no .
C(17) H(19) 2.6347 no .
C(17) H(20) 3.2689 no .
C(17) H(21) 2.9005 no .
C(17) H(22) 3.2559 no .
C(17) H(23) 2.6133 no .
C(17) H(24) 2.9396 no .
C(19) H(2) 3.0205 no .
C(19) H(14) 2.6081 no .
C(19) H(15) 3.2489 no .
C(19) H(16) 3.2641 no .
C(19) H(17) 3.2626 no .
C(19) H(22) 2.6201 no .
C(19) H(23) 3.2641 no .
C(19) H(24) 2.9558 no .
C(20) H(16) 2.6878 no .
C(20) H(17) 2.6616 no .
C(21) H(17) 2.6623 no .
C(21) H(18) 2.6863 no .
H(1) H(2) 2.5004 no .
H(1) H(4) 2.9949 no .
H(1) H(7) 3.0256 no .
H(2) H(14) 2.7557 no .
H(2) H(18) 2.6098 no .
H(3) H(5) 2.5414 no .
H(3) H(7) 3.4368 no .
H(4) H(5) 3.5682 no .
H(4) H(7) 2.3571 no .
H(5) H(11) 2.9417 no .
H(5) H(12) 2.5069 no .
H(5) H(13) 3.5575 no .
H(6) H(8) 2.9334 no .
H(6) H(9) 2.5216 no .
H(6) H(10) 3.5582 no .
H(6) H(11) 3.1376 no .
H(6) H(12) 3.4693 no .
H(6) H(13) 2.3874 no .
H(7) H(8) 3.1254 no .
H(7) H(9) 3.4658 no .
H(7) H(10) 2.3738 no .
H(14) H(16) 3.5163 no .
H(14) H(18) 2.4305 no .
H(15) H(16) 2.4285 no .
H(15) H(18) 3.5090 no .
H(16) H(19) 3.5092 no .
H(16) H(20) 2.4245 no .
H(16) H(21) 3.1131 no .
H(17) H(19) 2.4897 no .
H(17) H(20) 3.5453 no .
H(17) H(21) 2.9411 no .
H(17) H(22) 3.5211 no .
H(17) H(23) 2.4441 no .
H(17) H(24) 3.0100 no .
H(18) H(22) 2.4570 no .
H(18) H(23) 3.5359 no .
H(18) H(24) 3.0532 no .
Fe(1) H(2) 3.3132 no 1_455
Cl(1) H(2) 3.0473 no 1_455
Cl(1) H(9) 2.8223 no 2_556
Cl(1) H(17) 3.0894 no 2_557
Cl(1) H(23) 3.1982 no 2_557
Cl(1) H(24) 3.2186 no 1_455
Cl(1) H(24) 3.5196 no 2_557
Cl(2) H(1) 3.0728 no 2_566
Cl(2) H(2) 3.2301 no 1_455
Cl(2) H(6) 3.3035 no 1_465
Cl(2) H(6) 3.5606 no 2_556
Cl(2) H(7) 3.1043 no 2_566
Cl(2) H(13) 3.3244 no 1_465
Cl(3) H(10) 3.4178 no 2_566
Cl(3) H(11) 3.5398 no 1_465
Cl(3) H(16) 3.5290 no 2_467
Cl(3) H(18) 3.1054 no 1_455
Cl(3) H(22) 2.9869 no 2_567
N(1) H(4) 3.1069 no 2_566
N(2) H(12) 3.3045 no 1_565
N(2) H(13) 3.2640 no 1_565
C(1) H(4) 3.4670 no 2_566
C(2) H(4) 3.4857 no 2_566
C(2) H(8) 3.5140 no 2_656
C(2) H(9) 3.4542 no 2_656
C(2) H(13) 3.3369 no 1_565
C(2) H(19) 3.5056 no 2_557
C(3) H(11) 3.5509 no 1_565
C(3) H(12) 3.5873 no 1_565
C(3) H(13) 2.9198 no 1_565
C(3) H(21) 3.5297 no 2_557
C(4) H(4) 3.2683 no 2_566
C(4) H(13) 3.3749 no 2_556
C(5) H(8) 3.2761 no 2_656
C(5) H(12) 3.5089 no 2_556
C(6) H(8) 3.0862 no 2_656
C(6) H(17) 3.4651 no 2_557
C(6) H(19) 3.2100 no 2_557
C(7) H(3) 3.5353 no 2_556
C(7) H(8) 2.8643 no 2_656
C(7) H(19) 3.5643 no 2_557
C(8) H(3) 3.1887 no 2_556
C(8) H(8) 2.8331 no 2_656
C(9) H(5) 3.5199 no 2_556
C(9) H(8) 3.0330 no 2_656
C(10) H(8) 3.2333 no 2_656
C(10) H(12) 3.1460 no 2_556
C(11) H(2) 3.5244 no 1_545
C(11) H(4) 3.5038 no 2_556
C(11) H(14) 3.1857 no 1_545
C(12) H(1) 3.3395 no 2_656
C(12) H(19) 3.1236 no 1_654
C(12) H(20) 3.2684 no 1_654
C(12) H(23) 3.3805 no 1_554
C(13) H(12) 3.3988 no 1_565
C(13) H(18) 3.4691 no 2_567
C(13) H(22) 3.5237 no 2_567
C(14) H(14) 3.4225 no 2_567
C(14) H(18) 3.4146 no 2_567
C(14) H(21) 3.0879 no 2_557
C(15) H(21) 3.0281 no 2_557
C(16) H(11) 3.4531 no 2_557
C(16) H(21) 2.9915 no 2_557
C(17) H(5) 3.3677 no 2_557
C(17) H(11) 3.4521 no 2_557
C(17) H(14) 3.4998 no 2_567
C(17) H(21) 2.9805 no 2_557
C(18) H(14) 3.0572 no 2_567
C(18) H(15) 3.4451 no 2_567
C(18) H(21) 3.0629 no 2_557
C(19) H(14) 2.9990 no 2_567
C(19) H(15) 3.4027 no 2_567
C(19) H(21) 3.1084 no 2_557
C(20) H(8) 3.4577 no 1_456
C(20) H(9) 3.4602 no 1_456
C(20) H(10) 3.4134 no 1_456
C(21) H(15) 3.3951 no 2_567
C(21) H(20) 3.0245 no 1_655
C(21) H(24) 3.5006 no 2_657
H(1) Cl(2) 3.0728 no 2_566
H(1) C(12) 3.3395 no 2_656
H(1) H(6) 2.9187 no 2_656
H(1) H(8) 2.9677 no 2_656
H(1) H(9) 2.9073 no 2_656
H(2) Fe(1) 3.3132 no 1_655
H(2) Cl(1) 3.0473 no 1_655
H(2) Cl(2) 3.2301 no 1_655
H(2) C(11) 3.5244 no 1_565
H(2) H(11) 3.3133 no 1_565
H(2) H(13) 2.9801 no 1_565
H(2) H(21) 3.5991 no 2_557
H(3) C(7) 3.5353 no 2_556
H(3) C(8) 3.1887 no 2_556
H(3) H(6) 2.9052 no 2_556
H(3) H(13) 3.1159 no 2_556
H(4) N(1) 3.1069 no 2_566
H(4) C(1) 3.4670 no 2_566
H(4) C(2) 3.4857 no 2_566
H(4) C(4) 3.2683 no 2_566
H(4) C(11) 3.5038 no 2_556
H(4) H(4) 2.6144 no 2_566
H(4) H(12) 3.3322 no 2_556
H(4) H(13) 2.9541 no 2_556
H(5) C(9) 3.5199 no 2_556
H(5) C(17) 3.3677 no 2_557
H(5) H(17) 2.6153 no 2_557
H(5) H(19) 2.9660 no 2_557
H(6) Cl(2) 3.3035 no 1_645
H(6) Cl(2) 3.5606 no 2_556
H(6) H(1) 2.9187 no 2_656
H(6) H(3) 2.9052 no 2_556
H(6) H(8) 3.2809 no 2_656
H(7) Cl(2) 3.1043 no 2_566
H(7) H(12) 2.9885 no 2_556
H(8) C(2) 3.5140 no 2_656
H(8) C(5) 3.2761 no 2_656
H(8) C(6) 3.0862 no 2_656
H(8) C(7) 2.8643 no 2_656
H(8) C(8) 2.8331 no 2_656
H(8) C(9) 3.0330 no 2_656
H(8) C(10) 3.2333 no 2_656
H(8) C(20) 3.4577 no 1_654
H(8) H(1) 2.9677 no 2_656
H(8) H(6) 3.2809 no 2_656
H(8) H(11) 3.3342 no 2_656
H(8) H(19) 2.7321 no 1_654
H(8) H(20) 3.3224 no 1_654
H(9) Cl(1) 2.8223 no 2_556
H(9) C(2) 3.4542 no 2_656
H(9) C(20) 3.4602 no 1_654
H(9) H(1) 2.9073 no 2_656
H(9) H(19) 3.0392 no 1_654
H(9) H(20) 3.1040 no 1_654
H(9) H(23) 3.1512 no 1_554
H(10) Cl(3) 3.4178 no 2_566
H(10) C(20) 3.4134 no 1_654
H(10) H(19) 3.0799 no 1_654
H(10) H(20) 2.8488 no 1_654
H(10) H(23) 2.7436 no 1_554
H(11) Cl(3) 3.5398 no 1_645
H(11) C(3) 3.5509 no 1_545
H(11) C(16) 3.4531 no 2_557
H(11) C(17) 3.4521 no 2_557
H(11) H(2) 3.3133 no 1_545
H(11) H(8) 3.3342 no 2_656
H(11) H(14) 2.8661 no 1_545
H(11) H(17) 3.4980 no 2_557
H(11) H(19) 3.1001 no 2_557
H(12) N(2) 3.3045 no 1_545
H(12) C(3) 3.5873 no 1_545
H(12) C(5) 3.5089 no 2_556
H(12) C(10) 3.1460 no 2_556
H(12) C(13) 3.3988 no 1_545
H(12) H(4) 3.3322 no 2_556
H(12) H(7) 2.9885 no 2_556
H(12) H(14) 2.8285 no 1_545
H(12) H(15) 3.5926 no 1_545
H(12) H(17) 3.4412 no 2_557
H(12) H(23) 3.5791 no 2_557
H(13) Cl(2) 3.3244 no 1_645
H(13) N(2) 3.2640 no 1_545
H(13) C(2) 3.3369 no 1_545
H(13) C(3) 2.9198 no 1_545
H(13) C(4) 3.3749 no 2_556
H(13) H(2) 2.9801 no 1_545
H(13) H(3) 3.1159 no 2_556
H(13) H(4) 2.9541 no 2_556
H(13) H(14) 3.3618 no 1_545
H(14) C(11) 3.1857 no 1_565
H(14) C(14) 3.4225 no 2_567
H(14) C(17) 3.4998 no 2_567
H(14) C(18) 3.0572 no 2_567
H(14) C(19) 2.9990 no 2_567
H(14) H(11) 2.8661 no 1_565
H(14) H(12) 2.8285 no 1_565
H(14) H(13) 3.3618 no 1_565
H(14) H(18) 3.2366 no 2_567
H(14) H(22) 3.4095 no 2_567
H(15) C(18) 3.4451 no 2_567
H(15) C(19) 3.4027 no 2_567
H(15) C(21) 3.3951 no 2_567
H(15) H(12) 3.5926 no 1_565
H(15) H(18) 3.2261 no 2_567
H(15) H(22) 2.7989 no 2_567
H(15) H(23) 3.5297 no 2_567
H(16) Cl(3) 3.5290 no 2_467
H(16) H(21) 3.5698 no 2_557
H(16) H(22) 3.0818 no 1_455
H(16) H(24) 3.3159 no 1_455
H(17) Cl(1) 3.0894 no 2_557
H(17) C(6) 3.4651 no 2_557
H(17) H(5) 2.6153 no 2_557
H(17) H(11) 3.4980 no 2_557
H(17) H(12) 3.4412 no 2_557
H(17) H(21) 3.4844 no 2_557
H(18) Cl(3) 3.1054 no 1_655
H(18) C(13) 3.4691 no 2_567
H(18) C(14) 3.4146 no 2_567
H(18) H(14) 3.2366 no 2_567
H(18) H(15) 3.2261 no 2_567
H(19) C(2) 3.5056 no 2_557
H(19) C(6) 3.2100 no 2_557
H(19) C(7) 3.5643 no 2_557
H(19) C(12) 3.1236 no 1_456
H(19) H(5) 2.9660 no 2_557
H(19) H(8) 2.7321 no 1_456
H(19) H(9) 3.0392 no 1_456
H(19) H(10) 3.0799 no 1_456
H(19) H(11) 3.1001 no 2_557
H(20) C(12) 3.2684 no 1_456
H(20) C(21) 3.0245 no 1_455
H(20) H(8) 3.3224 no 1_456
H(20) H(9) 3.1040 no 1_456
H(20) H(10) 2.8488 no 1_456
H(20) H(22) 2.9997 no 1_455
H(20) H(23) 2.7746 no 1_455
H(20) H(24) 2.7874 no 1_455
H(21) C(3) 3.5297 no 2_557
H(21) C(14) 3.0879 no 2_557
H(21) C(15) 3.0281 no 2_557
H(21) C(16) 2.9915 no 2_557
H(21) C(17) 2.9805 no 2_557
H(21) C(18) 3.0629 no 2_557
H(21) C(19) 3.1084 no 2_557
H(21) H(2) 3.5991 no 2_557
H(21) H(16) 3.5698 no 2_557
H(21) H(17) 3.4844 no 2_557
H(21) H(21) 3.5931 no 2_557
H(22) Cl(3) 2.9869 no 2_567
H(22) C(13) 3.5237 no 2_567
H(22) H(14) 3.4095 no 2_567
H(22) H(15) 2.7989 no 2_567
H(22) H(16) 3.0818 no 1_655
H(22) H(20) 2.9997 no 1_655
H(23) Cl(1) 3.1982 no 2_557
H(23) C(12) 3.3805 no 1_556
H(23) H(9) 3.1512 no 1_556
H(23) H(10) 2.7436 no 1_556
H(23) H(12) 3.5791 no 2_557
H(23) H(15) 3.5297 no 2_567
H(23) H(20) 2.7746 no 1_655
H(24) Cl(1) 3.2186 no 1_655
H(24) Cl(1) 3.5196 no 2_557
H(24) C(21) 3.5006 no 2_657
H(24) H(16) 3.3159 no 1_655
H(24) H(20) 2.7874 no 1_655
H(24) H(24) 2.6037 no 2_657

loop_
_geom_torsion_atom_site_label_1
_geom_torsion_atom_site_label_2
_geom_torsion_atom_site_label_3
_geom_torsion_atom_site_label_4
_geom_torsion
_geom_torsion_publ_flag
Cl(1) Fe(1) C(1) N(1) 75.19(18) no
Cl(1) Fe(1) C(1) N(2) -103.1(2) no
Cl(2) Fe(1) C(1) N(1) -42.29(19) no
Cl(2) Fe(1) C(1) N(2) 139.39(18) no
Cl(3) Fe(1) C(1) N(1) -163.70(15) no
Cl(3) Fe(1) C(1) N(2) 18.0(3) no
C(1) N(1) C(2) C(3) 1.2(3) no
C(2) N(1) C(1) Fe(1) -179.79(17) no
C(2) N(1) C(1) N(2) -1.1(3) no
C(1) N(1) C(4) C(5) -135.8(3) no
C(4) N(1) C(1) Fe(1) 0.8(4) no
C(4) N(1) C(1) N(2) 179.5(2) no
C(2) N(1) C(4) C(5) 44.8(4) no
C(4) N(1) C(2) C(3) -179.3(2) no
C(1) N(2) C(3) C(2) 0.1(3) no
C(3) N(2) C(1) Fe(1) 179.19(19) no
C(3) N(2) C(1) N(1) 0.6(3) no
C(1) N(2) C(13) C(14) 108.8(3) no
C(13) N(2) C(1) Fe(1) 2.6(4) no
C(13) N(2) C(1) N(1) -175.96(19) no
C(3) N(2) C(13) C(14) -67.4(3) no
C(13) N(2) C(3) C(2) 176.82(19) no
N(1) C(2) C(3) N(2) -0.8(3) no
N(1) C(4) C(5) C(6) 76.2(4) no
N(1) C(4) C(5) C(10) -104.0(3) no
C(4) C(5) C(6) C(7) 179.7(3) no
C(4) C(5) C(10) C(9) -179.3(3) no
C(6) C(5) C(10) C(9) 0.5(5) no
C(10) C(5) C(6) C(7) -0.1(5) no
C(5) C(6) C(7) C(8) -0.7(5) no
C(5) C(6) C(7) C(11) 179.0(3) no
C(6) C(7) C(8) C(9) 1.1(6) no
C(11) C(7) C(8) C(9) -178.5(3) no
C(7) C(8) C(9) C(10) -0.8(6) no
C(7) C(8) C(9) C(12) 179.2(3) no
C(8) C(9) C(10) C(5) -0.0(5) no
C(12) C(9) C(10) C(5) 180.0(3) no
N(2) C(13) C(14) C(15) -90.3(3) no
N(2) C(13) C(14) C(19) 88.1(4) no
C(13) C(14) C(15) C(16) 177.5(3) no
C(13) C(14) C(19) C(18) -176.9(3) no
C(15) C(14) C(19) C(18) 1.6(5) no
C(19) C(14) C(15) C(16) -0.9(5) no
C(14) C(15) C(16) C(17) -0.5(5) no
C(14) C(15) C(16) C(20) 179.7(3) no
C(15) C(16) C(17) C(18) 1.4(5) no
C(20) C(16) C(17) C(18) -178.9(3) no
C(16) C(17) C(18) C(19) -0.7(5) no
C(16) C(17) C(18) C(21) -179.9(3) no
C(17) C(18) C(19) C(14) -0.8(5) no
C(21) C(18) C(19) C(14) 178.4(3) no
